data_4078857
loop_
_publ_author_name
'Bernhammer, Jan C.'
'Huynh, Han Vinh'

_publ_section_title
;
 Pyrazolin-5-ylidene Palladium(II) Complexes: Synthesis, Characterization,
 and Application in the Direct Arylation of Pentafluorobenzene
;
_journal_issue 14
_journal_name_full Organometallics
_journal_page_first 5121
_journal_paper_doi 10.1021/om300464b
_journal_volume 31
_journal_year 2012
_chemical_formula_sum 'C23 H26 Br2 Cl2 N4 Pd'
_chemical_formula_weight 695.60
_chemical_name_systematic
; 
 ? 
;
_space_group_IT_number 14
_symmetry_cell_setting monoclinic
_symmetry_space_group_name_Hall '-P 2yn'
_symmetry_space_group_name_H-M 'P 1 21/n 1'
_atom_sites_solution_hydrogens geom
_atom_sites_solution_primary direct
_atom_sites_solution_secondary difmap
_audit_creation_method SHELXL-97
_cell_angle_alpha 90.00
_cell_angle_beta 103.881(2)
_cell_angle_gamma 90.00
_cell_formula_units_Z 4
_cell_length_a 10.1973(10)
_cell_length_b 15.7552(16)
_cell_length_c 16.6958(17)
_cell_measurement_reflns_used 2726
_cell_measurement_temperature 100(2)
_cell_measurement_theta_max 24.57
_cell_measurement_theta_min 2.43
_cell_volume 2604.0(5)
_computing_cell_refinement 'Bruker SMART'
_computing_data_collection 'Bruker SMART'
_computing_data_reduction 'Bruker SAINT'
_computing_molecular_graphics 'Bruker SHELXTL'
_computing_publication_material 'Bruker SHELXTL'
_computing_structure_refinement 'SHELXL-97 (Sheldrick, 1997)'
_computing_structure_solution 'SHELXS-97 (Sheldrick, 1990)'
_diffrn_ambient_temperature 100(2)
_diffrn_measured_fraction_theta_full 0.999
_diffrn_measured_fraction_theta_max 0.999
_diffrn_measurement_device_type 'CCD area detector'
_diffrn_measurement_method 'phi and omega scans'
_diffrn_radiation_monochromator graphite
_diffrn_radiation_source 'fine-focus sealed tube'
_diffrn_radiation_type MoK\a
_diffrn_radiation_wavelength 0.71073
_diffrn_reflns_av_R_equivalents 0.0551
_diffrn_reflns_av_sigmaI/netI 0.0632
_diffrn_reflns_limit_h_max 7
_diffrn_reflns_limit_h_min -13
_diffrn_reflns_limit_k_max 20
_diffrn_reflns_limit_k_min -19
_diffrn_reflns_limit_l_max 21
_diffrn_reflns_limit_l_min -21
_diffrn_reflns_number 18405
_diffrn_reflns_theta_full 27.50
_diffrn_reflns_theta_max 27.50
_diffrn_reflns_theta_min 1.80
_exptl_absorpt_coefficient_mu 4.005
_exptl_absorpt_correction_T_max 0.7668
_exptl_absorpt_correction_T_min 0.5013
_exptl_absorpt_correction_type multi-scan
_exptl_absorpt_process_details 'Sadabs, (Sheldrick 2008)'
_exptl_crystal_colour Colourless
_exptl_crystal_density_diffrn 1.774
_exptl_crystal_density_meas ?
_exptl_crystal_density_method 'not measured'
_exptl_crystal_description Block
_exptl_crystal_F_000 1368
_exptl_crystal_size_max 0.20
_exptl_crystal_size_mid 0.16
_exptl_crystal_size_min 0.07
_refine_diff_density_max 1.397
_refine_diff_density_min -0.711
_refine_diff_density_rms 0.136
_refine_ls_extinction_method none
_refine_ls_goodness_of_fit_ref 1.027
_refine_ls_hydrogen_treatment constr
_refine_ls_matrix_type full
_refine_ls_number_parameters 312
_refine_ls_number_reflns 5985
_refine_ls_number_restraints 0
_refine_ls_restrained_S_all 1.027
_refine_ls_R_factor_all 0.0626
_refine_ls_R_factor_gt 0.0440
_refine_ls_shift/su_max 0.001
_refine_ls_shift/su_mean 0.000
_refine_ls_structure_factor_coef Fsqd
_refine_ls_weighting_details 'calc w=1/[\s^2^(Fo^2^)+(0.0472P)^2^+0.0000P] where P=(Fo^2^+2Fc^2^)/3'
_refine_ls_weighting_scheme calc
_refine_ls_wR_factor_gt 0.0964
_refine_ls_wR_factor_ref 0.1038
_reflns_number_gt 4602
_reflns_number_total 5985
_reflns_threshold_expression >2sigma(I)
_cod_data_source_file om300464b_si_002.cif
_cod_data_source_block c103
_cod_depositor_comments
;
The following automatic conversions were performed:

'_symmetry_cell_setting' value 'Monoclinic' changed to 'monoclinic'
according to /home/saulius/struct/CIF-dictionaries/cif_core.dic
dictionary named 'cif_core.dic' version 2.4.2 from
2011-04-26.

'_exptl_absorpt_correction_type' value 'Multi-scan'
changed to 'multi-scan' according to
/home/saulius/struct/CIF-dictionaries/cif_core.dic dictionary named
'cif_core.dic' version 2.4.2 from 2011-04-26.

Automatic conversion script
Id: cif_fix_values 1891 2012-01-12 08:04:46Z andrius 

The following automatic conversions were performed:

'_exptl_crystal_density_meas' value 'Not Measured' was changed to '?'
- the value is perceived as not measured.

Automatic conversion script
Id: cif_fix_values 3008 2015-01-20 13:52:24Z robertas 
;
_cod_original_sg_symbol_H-M P2(1)/n
_cod_database_code 4078857

loop_
_symmetry_equiv_pos_as_xyz
'x, y, z'
'-x+1/2, y+1/2, -z+1/2'
'-x, -y, -z'
'x-1/2, -y-1/2, z-1/2'

loop_
_atom_site_label
_atom_site_type_symbol
_atom_site_fract_x
_atom_site_fract_y
_atom_site_fract_z
_atom_site_U_iso_or_equiv
_atom_site_adp_type
_atom_site_occupancy
_atom_site_symmetry_multiplicity
_atom_site_calc_flag
_atom_site_refinement_flags
_atom_site_disorder_assembly
_atom_site_disorder_group
Pd1 Pd 0.68829(3) -0.10958(2) 0.264176(18) 0.01941(10) Uani 1 1 d . . .
Br1 Br 0.76004(5) -0.21396(3) 0.37858(3) 0.02944(13) Uani 1 1 d . . .
Br2 Br 0.49207(4) -0.20088(3) 0.19293(3) 0.02678(12) Uani 1 1 d . . .
N1 N 0.7978(4) 0.0440(2) 0.3549(2) 0.0255(8) Uani 1 1 d . . .
N2 N 0.9130(4) 0.0831(2) 0.4008(2) 0.0275(9) Uani 1 1 d . . .
N3 N 0.7291(3) 0.0064(2) 0.1313(2) 0.0222(8) Uani 1 1 d . . .
N4 N 0.6650(4) 0.0651(2) 0.0741(2) 0.0228(8) Uani 1 1 d . . .
C1 C 0.8288(4) -0.0319(3) 0.3263(2) 0.0239(10) Uani 1 1 d . . .
C2 C 0.9678(5) -0.0403(3) 0.3563(3) 0.0280(10) Uani 1 1 d . . .
H2 H 1.0202 -0.0875 0.3471 0.034 Uiso 1 1 calc R . .
C3 C 1.0166(5) 0.0304(3) 0.4013(2) 0.0291(11) Uani 1 1 d . . .
C4 C 1.1572(5) 0.0539(3) 0.4459(3) 0.0379(13) Uani 1 1 d . . .
H4A H 1.1864 0.1036 0.4195 0.057 Uiso 1 1 calc R . .
H4B H 1.2181 0.0062 0.4438 0.057 Uiso 1 1 calc R . .
H4C H 1.1592 0.0671 0.5035 0.057 Uiso 1 1 calc R . .
C5 C 0.9082(5) 0.1575(3) 0.4516(3) 0.0372(12) Uani 1 1 d . . .
H5A H 0.9948 0.1638 0.4921 0.056 Uiso 1 1 calc R . .
H5B H 0.8357 0.1507 0.4804 0.056 Uiso 1 1 calc R . .
H5C H 0.8909 0.2081 0.4165 0.056 Uiso 1 1 calc R . .
C6 C 0.6704(5) 0.0877(3) 0.3366(3) 0.0293(11) Uani 1 1 d . . .
C7 C 0.6583(5) 0.1638(3) 0.2932(3) 0.0333(11) Uani 1 1 d . . .
H7 H 0.7339 0.1878 0.2775 0.040 Uiso 1 1 calc R . .
C8 C 0.5339(6) 0.2039(3) 0.2734(4) 0.0469(14) Uani 1 1 d . . .
H8 H 0.5230 0.2562 0.2443 0.056 Uiso 1 1 calc R . .
C9 C 0.4251(6) 0.1668(4) 0.2966(5) 0.064(2) Uani 1 1 d . . .
H9 H 0.3401 0.1948 0.2841 0.077 Uiso 1 1 calc R . .
C10 C 0.4381(7) 0.0909(4) 0.3370(5) 0.069(2) Uani 1 1 d . . .
H10 H 0.3616 0.0658 0.3506 0.083 Uiso 1 1 calc R . .
C11 C 0.5618(6) 0.0504(4) 0.3582(4) 0.0481(15) Uani 1 1 d . . .
H11 H 0.5716 -0.0020 0.3871 0.058 Uiso 1 1 calc R . .
C12 C 0.6427(4) -0.0246(3) 0.1744(2) 0.0214(9) Uani 1 1 d . . .
C13 C 0.5199(4) 0.0158(3) 0.1408(2) 0.0230(9) Uani 1 1 d . . .
H13 H 0.4382 0.0070 0.1576 0.028 Uiso 1 1 calc R . .
C14 C 0.5362(4) 0.0707(3) 0.0794(2) 0.0217(9) Uani 1 1 d . . .
C15 C 0.4392(5) 0.1312(3) 0.0293(3) 0.0277(10) Uani 1 1 d . . .
H15A H 0.4661 0.1894 0.0467 0.042 Uiso 1 1 calc R . .
H15B H 0.3486 0.1202 0.0372 0.042 Uiso 1 1 calc R . .
H15C H 0.4386 0.1242 -0.0291 0.042 Uiso 1 1 calc R . .
C16 C 0.7275(4) 0.0970(3) 0.0094(2) 0.0268(10) Uani 1 1 d . . .
H16A H 0.6573 0.1197 -0.0363 0.040 Uiso 1 1 calc R . .
H16B H 0.7750 0.0506 -0.0107 0.040 Uiso 1 1 calc R . .
H16C H 0.7919 0.1421 0.0321 0.040 Uiso 1 1 calc R . .
C17 C 0.8735(4) -0.0053(3) 0.1473(3) 0.0276(10) Uani 1 1 d . . .
C18 C 0.9230(5) -0.0839(3) 0.1383(3) 0.0362(12) Uani 1 1 d . . .
H18 H 0.8641 -0.1302 0.1195 0.043 Uiso 1 1 calc R . .
C19 C 1.0642(6) -0.0947(4) 0.1576(4) 0.0501(16) Uani 1 1 d . . .
H19 H 1.1020 -0.1490 0.1527 0.060 Uiso 1 1 calc R . .
C20 C 1.1468(6) -0.0264(5) 0.1833(4) 0.068(2) Uani 1 1 d . . .
H20 H 1.2420 -0.0337 0.1953 0.081 Uiso 1 1 calc R . .
C21 C 1.0943(6) 0.0526(5) 0.1922(4) 0.066(2) Uani 1 1 d . . .
H21 H 1.1528 0.0992 0.2111 0.079 Uiso 1 1 calc R . .
C22 C 0.9558(5) 0.0636(4) 0.1734(3) 0.0395(13) Uani 1 1 d . . .
H22 H 0.9179 0.1178 0.1783 0.047 Uiso 1 1 calc R . .
C1S C 0.0706(6) 0.2986(5) 0.0994(4) 0.074(2) Uani 1 1 d . . .
H1SA H -0.0020 0.3400 0.0770 0.089 Uiso 0.658(3) 1 calc PR A 1
H1SB H 0.0476 0.2703 0.1472 0.089 Uiso 0.658(3) 1 calc PR A 1
H1SC H 0.0190 0.2472 0.0878 0.089 Uiso 0.342(3) 1 d PR A 2
H1SD H 0.0416 0.3280 0.1425 0.089 Uiso 0.342(3) 1 d PR A 2
Cl1 Cl 0.2169(2) 0.35175(18) 0.13271(15) 0.0611(8) Uani 0.658(3) 1 d P A 1
Cl2 Cl 0.0735(2) 0.22086(16) 0.02239(15) 0.0604(8) Uani 0.658(3) 1 d P A 1
Cl1A Cl 0.0387(5) 0.3574(4) 0.0172(3) 0.0665(17) Uani 0.342(3) 1 d P A 2
Cl2A Cl 0.2481(4) 0.2715(3) 0.1359(2) 0.0459(12) Uani 0.342(3) 1 d P A 2

loop_
_atom_site_aniso_label
_atom_site_aniso_U_11
_atom_site_aniso_U_22
_atom_site_aniso_U_33
_atom_site_aniso_U_23
_atom_site_aniso_U_13
_atom_site_aniso_U_12
Pd1 0.02079(18) 0.02502(19) 0.01190(16) -0.00241(13) 0.00289(12) -0.00710(13)
Br1 0.0318(3) 0.0339(3) 0.0198(2) 0.00197(19) 0.00040(19) -0.00747(19)
Br2 0.0270(3) 0.0306(3) 0.0204(2) -0.00333(18) 0.00107(18) -0.00865(18)
N1 0.028(2) 0.032(2) 0.0157(18) -0.0042(16) 0.0049(15) -0.0127(16)
N2 0.032(2) 0.036(2) 0.0154(18) -0.0085(16) 0.0076(16) -0.0194(18)
N3 0.0182(19) 0.031(2) 0.0162(18) -0.0006(15) 0.0012(14) -0.0054(15)
N4 0.023(2) 0.026(2) 0.0168(18) 0.0010(15) 0.0005(15) -0.0058(15)
C1 0.033(3) 0.031(3) 0.0082(19) 0.0008(17) 0.0054(18) -0.0142(19)
C2 0.027(2) 0.041(3) 0.016(2) -0.0027(19) 0.0040(18) -0.012(2)
C3 0.029(3) 0.049(3) 0.010(2) 0.0001(19) 0.0062(18) -0.018(2)
C4 0.035(3) 0.061(4) 0.020(2) -0.010(2) 0.011(2) -0.024(2)
C5 0.050(3) 0.039(3) 0.022(2) -0.009(2) 0.007(2) -0.020(2)
C6 0.032(3) 0.033(3) 0.025(2) -0.012(2) 0.013(2) -0.010(2)
C7 0.027(3) 0.039(3) 0.034(3) -0.016(2) 0.006(2) -0.012(2)
C8 0.042(3) 0.038(3) 0.061(4) -0.017(3) 0.013(3) -0.003(3)
C9 0.034(3) 0.052(4) 0.112(6) -0.030(4) 0.030(4) -0.005(3)
C10 0.049(4) 0.063(5) 0.114(6) -0.024(4) 0.055(4) -0.016(3)
C11 0.056(4) 0.040(3) 0.062(4) -0.009(3) 0.041(3) -0.013(3)
C12 0.025(2) 0.026(2) 0.013(2) -0.0083(17) 0.0033(17) -0.0072(18)
C13 0.018(2) 0.036(3) 0.016(2) -0.0024(18) 0.0051(17) -0.0048(18)
C14 0.025(2) 0.023(2) 0.016(2) -0.0051(17) 0.0016(17) -0.0043(18)
C15 0.027(2) 0.034(3) 0.019(2) 0.0008(19) -0.0002(18) 0.0007(19)
C16 0.028(3) 0.037(3) 0.013(2) 0.0043(18) 0.0019(18) -0.005(2)
C17 0.018(2) 0.043(3) 0.022(2) 0.011(2) 0.0047(18) -0.003(2)
C18 0.040(3) 0.048(3) 0.023(3) 0.009(2) 0.012(2) 0.006(2)
C19 0.039(3) 0.068(4) 0.049(3) 0.031(3) 0.021(3) 0.022(3)
C20 0.025(3) 0.121(6) 0.062(4) 0.052(4) 0.020(3) 0.002(4)
C21 0.033(3) 0.096(6) 0.058(4) 0.048(4) -0.009(3) -0.023(3)
C22 0.032(3) 0.050(3) 0.031(3) 0.021(2) -0.005(2) -0.013(2)
C1S 0.045(4) 0.109(6) 0.077(5) 0.000(4) 0.033(4) -0.004(4)
Cl1 0.0498(15) 0.0723(19) 0.0614(15) -0.0160(13) 0.0139(12) -0.0283(13)
Cl2 0.0573(16) 0.0727(17) 0.0561(15) -0.0315(12) 0.0234(12) -0.0105(12)
Cl1A 0.047(3) 0.115(4) 0.042(3) 0.038(3) 0.020(2) 0.027(3)
Cl2A 0.027(2) 0.066(3) 0.044(2) 0.016(2) 0.0076(17) 0.0014(18)

loop_
_atom_type_symbol
_atom_type_description
_atom_type_scat_dispersion_real
_atom_type_scat_dispersion_imag
_atom_type_scat_source
C C 0.0033 0.0016 'International Tables Vol C Tables 4.2.6.8 and 6.1.1.4'
H H 0.0000 0.0000 'International Tables Vol C Tables 4.2.6.8 and 6.1.1.4'
N N 0.0061 0.0033 'International Tables Vol C Tables 4.2.6.8 and 6.1.1.4'
Br Br -0.2901 2.4595 'International Tables Vol C Tables 4.2.6.8 and 6.1.1.4'
Pd Pd -0.9988 1.0072 'International Tables Vol C Tables 4.2.6.8 and 6.1.1.4'
Cl Cl 0.1484 0.1585 'International Tables Vol C Tables 4.2.6.8 and 6.1.1.4'

loop_
_geom_angle_atom_site_label_1
_geom_angle_atom_site_label_2
_geom_angle_atom_site_label_3
_geom_angle
C1 Pd1 C12 89.29(16)
C1 Pd1 Br1 87.94(12)
C12 Pd1 Br1 176.60(12)
C1 Pd1 Br2 173.81(13)
C12 Pd1 Br2 90.74(12)
Br1 Pd1 Br2 92.233(19)
C1 N1 N2 110.5(4)
C1 N1 C6 128.6(4)
N2 N1 C6 120.6(4)
C3 N2 N1 106.9(4)
C3 N2 C5 129.2(4)
N1 N2 C5 122.6(4)
C12 N3 N4 110.4(3)
C12 N3 C17 128.3(4)
N4 N3 C17 120.5(3)
C14 N4 N3 108.0(3)
C14 N4 C16 129.1(4)
N3 N4 C16 121.5(3)
N1 C1 C2 105.2(4)
N1 C1 Pd1 122.1(3)
C2 C1 Pd1 132.6(4)
C3 C2 C1 109.0(4)
N2 C3 C2 108.5(4)
N2 C3 C4 120.6(4)
C2 C3 C4 130.8(5)
C11 C6 C7 121.9(5)
C11 C6 N1 118.9(5)
C7 C6 N1 119.1(4)
C8 C7 C6 118.6(5)
C7 C8 C9 119.3(6)
C10 C9 C8 121.2(6)
C9 C10 C11 120.4(5)
C6 C11 C10 118.6(6)
N3 C12 C13 104.9(4)
N3 C12 Pd1 125.5(3)
C13 C12 Pd1 129.6(3)
C14 C13 C12 109.1(4)
N4 C14 C13 107.6(4)
N4 C14 C15 122.6(4)
C13 C14 C15 129.8(4)
C18 C17 C22 122.6(5)
C18 C17 N3 119.1(4)
C22 C17 N3 118.3(4)
C17 C18 C19 118.2(5)
C20 C19 C18 119.6(6)
C19 C20 C21 121.2(6)
C20 C21 C22 119.4(6)
C17 C22 C21 119.1(6)
Cl1A C1S Cl1 88.7(4)
Cl1A C1S Cl2 79.4(4)
Cl1 C1S Cl2 114.4(4)
Cl1A C1S Cl2A 113.5(4)
Cl1 C1S Cl2A 43.4(2)
Cl2 C1S Cl2A 83.8(3)

loop_
_geom_bond_atom_site_label_1
_geom_bond_atom_site_label_2
_geom_bond_distance
Pd1 C1 1.978(4)
Pd1 C12 1.981(4)
Pd1 Br1 2.4935(6)
Pd1 Br2 2.5191(5)
N1 C1 1.353(6)
N1 N2 1.384(5)
N1 C6 1.437(6)
N2 C3 1.342(6)
N2 C5 1.454(6)
N3 C12 1.356(5)
N3 N4 1.376(5)
N3 C17 1.444(5)
N4 C14 1.341(5)
N4 C16 1.468(5)
C1 C2 1.392(6)
C2 C3 1.369(6)
C3 C4 1.494(6)
C6 C11 1.376(6)
C6 C7 1.391(7)
C7 C8 1.385(7)
C8 C9 1.388(8)
C9 C10 1.363(9)
C10 C11 1.382(9)
C12 C13 1.396(6)
C13 C14 1.382(6)
C14 C15 1.480(6)
C17 C18 1.358(7)
C17 C22 1.378(7)
C18 C19 1.408(7)
C19 C20 1.371(9)
C20 C21 1.377(9)
C21 C22 1.382(7)
C1S Cl1A 1.622(8)
C1S Cl1 1.685(7)
C1S Cl2 1.782(7)
C1S Cl2A 1.817(8)
